data_4502403
loop_
_publ_author_name
'Banerjee, Debasis'
'Kim, Sun Jin'
'Borkowski, Lauren A.'
'Xu, Wenqian'
'Parise, John B.'

_publ_section_title
;
 Solvothermal Synthesis and Structural Characterization of Ultralight
 Metal Coordination Networks
;
_journal_issue 2
_journal_name_full 'Crystal Growth &amp; Design'
_journal_page_first 709
_journal_paper_doi 10.1021/cg9011247
_journal_volume 10
_journal_year 2010
_chemical_formula_moiety 'C13 H7 Li3 N2 O6'
_chemical_formula_sum 'C13 H7 Li3 N2 O6'
_chemical_formula_weight 308.03
_chemical_name_systematic
; 
 ? 
;
_space_group_IT_number 14
_symmetry_cell_setting monoclinic
_symmetry_space_group_name_Hall '-P 2ybc'
_symmetry_space_group_name_H-M 'P 1 21/c 1'
_atom_sites_solution_hydrogens geom
_atom_sites_solution_primary direct
_atom_sites_solution_secondary difmap
_audit_creation_method SHELXL-97
_cell_angle_alpha 90.00
_cell_angle_beta 106.02(3)
_cell_angle_gamma 90.00
_cell_formula_units_Z 4
_cell_length_a 10.190(2)
_cell_length_b 13.390(3)
_cell_length_c 10.450(2)
_cell_measurement_temperature 298(2)
_cell_volume 1370.5(5)
_computing_structure_refinement 'SHELXL-97 (Sheldrick, 1997)'
_computing_structure_solution 'SHELXS-97 (Sheldrick, 1990)'
_diffrn_ambient_temperature 298(2)
_diffrn_measured_fraction_theta_full 1.000
_diffrn_measured_fraction_theta_max 1.000
_diffrn_radiation_monochromator graphite
_diffrn_radiation_source 'fine-focus sealed tube'
_diffrn_radiation_type MoK\a
_diffrn_radiation_wavelength 0.71073
_diffrn_reflns_av_R_equivalents 0.0378
_diffrn_reflns_av_sigmaI/netI 0.0391
_diffrn_reflns_limit_h_max 12
_diffrn_reflns_limit_h_min -11
_diffrn_reflns_limit_k_max 16
_diffrn_reflns_limit_k_min -16
_diffrn_reflns_limit_l_max 12
_diffrn_reflns_limit_l_min -13
_diffrn_reflns_number 8778
_diffrn_reflns_theta_full 26.37
_diffrn_reflns_theta_max 26.37
_diffrn_reflns_theta_min 2.08
_exptl_absorpt_coefficient_mu 0.115
_exptl_absorpt_correction_T_max 0.996
_exptl_absorpt_correction_T_min 0.987
_exptl_absorpt_correction_type multi-scan
_exptl_absorpt_process_details 'SADABS, SHELDRICK (2008)'
_exptl_crystal_colour colorless
_exptl_crystal_density_diffrn 1.493
_exptl_crystal_density_method 'not measured'
_exptl_crystal_description needle
_exptl_crystal_F_000 624
_exptl_crystal_size_max 0.18
_exptl_crystal_size_mid 0.07
_exptl_crystal_size_min 0.03
_refine_diff_density_max 0.197
_refine_diff_density_min -0.169
_refine_diff_density_rms 0.043
_refine_ls_extinction_method none
_refine_ls_goodness_of_fit_ref 1.055
_refine_ls_hydrogen_treatment constr
_refine_ls_matrix_type full
_refine_ls_number_parameters 217
_refine_ls_number_reflns 2803
_refine_ls_number_restraints 0
_refine_ls_restrained_S_all 1.055
_refine_ls_R_factor_all 0.0641
_refine_ls_R_factor_gt 0.0391
_refine_ls_shift/su_max 0.000
_refine_ls_shift/su_mean 0.000
_refine_ls_structure_factor_coef Fsqd
_refine_ls_weighting_details 'calc w=1/[\s^2^(Fo^2^)+(0.0417P)^2^+0.3410P] where P=(Fo^2^+2Fc^2^)/3'
_refine_ls_weighting_scheme calc
_refine_ls_wR_factor_gt 0.0905
_refine_ls_wR_factor_ref 0.1014
_reflns_number_gt 1976
_reflns_number_total 2803
_reflns_threshold_expression >2sigma(I)
_cod_data_source_file cg9011247_si_003.cif
_cod_data_source_block mhp197a
_cod_original_sg_symbol_H-M 'P 21/c'
_cod_database_code 4502403

loop_
_symmetry_equiv_pos_as_xyz
'x, y, z'
'-x, y+1/2, -z+1/2'
'-x, -y, -z'
'x, -y-1/2, z-1/2'

loop_
_atom_site_label
_atom_site_type_symbol
_atom_site_fract_x
_atom_site_fract_y
_atom_site_fract_z
_atom_site_U_iso_or_equiv
_atom_site_adp_type
_atom_site_occupancy
_atom_site_symmetry_multiplicity
_atom_site_calc_flag
_atom_site_refinement_flags
O1 O 0.25013(12) 0.21560(10) 0.34295(12) 0.0378(3) Uani 1 1 d .
O2 O -0.17046(13) 0.56398(9) -0.41396(12) 0.0377(3) Uani 1 1 d .
O3 O 0.03414(13) 0.24323(9) -0.00518(12) 0.0393(3) Uani 1 1 d .
N1 N -0.07778(14) 0.40547(11) -0.13276(13) 0.0310(3) Uani 1 1 d .
O4 O -0.04346(13) 0.27897(10) 0.16991(12) 0.0433(3) Uani 1 1 d .
O5 O 0.29700(12) 0.15717(10) 0.15978(12) 0.0396(3) Uani 1 1 d .
O6 O 0.00485(14) 0.45985(10) -0.34286(13) 0.0452(4) Uani 1 1 d .
N2 N 0.47944(15) 0.32594(12) 0.40589(15) 0.0396(4) Uani 1 1 d .
C7 C -0.03277(18) 0.29477(13) 0.05573(17) 0.0325(4) Uani 1 1 d .
C8 C 0.32633(17) 0.20456(13) 0.26759(17) 0.0315(4) Uani 1 1 d .
C1 C -0.09840(19) 0.50412(13) -0.33077(17) 0.0318(4) Uani 1 1 d .
C2 C -0.14119(18) 0.48242(12) -0.20581(17) 0.0319(4) Uani 1 1 d .
C3 C -0.2376(2) 0.53873(15) -0.16808(19) 0.0438(5) Uani 1 1 d .
H3 H -0.2825 0.5905 -0.2219 0.053 Uiso 1 1 calc R
C5 C -0.1996(2) 0.43955(14) 0.02770(19) 0.0419(5) Uani 1 1 d .
H5 H -0.2159 0.4247 0.1089 0.050 Uiso 1 1 calc R
C6 C -0.10733(17) 0.38413(13) -0.01820(16) 0.0319(4) Uani 1 1 d .
C9 C 0.46397(17) 0.25604(13) 0.30983(17) 0.0320(4) Uani 1 1 d .
C10 C 0.56623(19) 0.23455(15) 0.25040(19) 0.0426(5) Uani 1 1 d .
H10 H 0.5539 0.1848 0.1861 0.051 Uiso 1 1 calc R
C4 C -0.2670(2) 0.51743(15) -0.0496(2) 0.0483(5) Uani 1 1 d .
H4 H -0.3312 0.5550 -0.0223 0.058 Uiso 1 1 calc R
C13 C 0.5968(2) 0.37708(16) 0.4389(2) 0.0495(5) Uani 1 1 d .
H13 H 0.6081 0.4263 0.5039 0.059 Uiso 1 1 calc R
C12 C 0.7017(2) 0.36088(17) 0.3820(2) 0.0531(6) Uani 1 1 d .
H12 H 0.7810 0.3989 0.4073 0.064 Uiso 1 1 calc R
C11 C 0.6872(2) 0.28791(17) 0.2875(2) 0.0496(5) Uani 1 1 d .
H11 H 0.7574 0.2744 0.2490 0.060 Uiso 1 1 calc R
Li1 Li -0.1034(3) 0.6122(2) -0.5638(3) 0.0364(7) Uani 1 1 d .
Li2 Li 0.0506(3) 0.1975(3) 0.3167(3) 0.0409(7) Uani 1 1 d .
Li3 Li 0.2998(3) 0.3290(3) 0.4705(3) 0.0463(8) Uani 1 1 d .

loop_
_atom_site_aniso_label
_atom_site_aniso_U_11
_atom_site_aniso_U_22
_atom_site_aniso_U_33
_atom_site_aniso_U_23
_atom_site_aniso_U_13
_atom_site_aniso_U_12
O1 0.0326(7) 0.0469(8) 0.0384(7) -0.0020(6) 0.0173(6) -0.0018(6)
O2 0.0449(7) 0.0388(7) 0.0306(7) 0.0090(6) 0.0125(6) 0.0057(6)
O3 0.0471(8) 0.0407(7) 0.0344(7) 0.0047(6) 0.0186(6) 0.0094(6)
N1 0.0343(8) 0.0328(8) 0.0264(8) 0.0002(6) 0.0090(6) 0.0008(6)
O4 0.0504(8) 0.0545(8) 0.0290(7) 0.0110(6) 0.0173(6) 0.0087(7)
O5 0.0380(7) 0.0488(8) 0.0324(7) -0.0070(6) 0.0105(6) -0.0047(6)
O6 0.0473(8) 0.0546(8) 0.0403(8) 0.0046(6) 0.0234(6) 0.0140(7)
N2 0.0345(9) 0.0476(9) 0.0367(9) -0.0044(7) 0.0100(7) -0.0031(7)
C7 0.0321(9) 0.0388(10) 0.0275(9) -0.0001(8) 0.0097(8) -0.0035(8)
C8 0.0306(9) 0.0334(9) 0.0312(10) 0.0045(8) 0.0098(8) 0.0036(7)
C1 0.0369(10) 0.0322(9) 0.0282(9) -0.0017(7) 0.0122(8) 0.0006(8)
C2 0.0364(10) 0.0331(9) 0.0267(9) 0.0013(7) 0.0096(8) 0.0027(8)
C3 0.0506(12) 0.0462(11) 0.0383(11) 0.0113(9) 0.0186(9) 0.0194(10)
C5 0.0508(12) 0.0474(11) 0.0331(10) 0.0046(9) 0.0209(9) 0.0068(10)
C6 0.0347(9) 0.0365(10) 0.0253(9) -0.0002(7) 0.0096(7) 0.0005(8)
C9 0.0298(9) 0.0392(10) 0.0280(9) 0.0039(7) 0.0096(7) 0.0018(8)
C10 0.0366(11) 0.0538(12) 0.0407(11) -0.0034(9) 0.0164(9) 0.0021(9)
C4 0.0559(13) 0.0518(12) 0.0452(12) 0.0052(10) 0.0275(11) 0.0196(10)
C13 0.0434(12) 0.0543(13) 0.0488(13) -0.0103(10) 0.0093(10) -0.0114(10)
C12 0.0385(12) 0.0626(14) 0.0580(14) 0.0006(11) 0.0132(10) -0.0124(10)
C11 0.0323(10) 0.0680(14) 0.0541(13) 0.0085(11) 0.0210(10) 0.0027(10)
Li1 0.0367(16) 0.0373(16) 0.0390(17) 0.0015(13) 0.0172(14) 0.0030(13)
Li2 0.0339(17) 0.0549(19) 0.0360(17) 0.0104(15) 0.0132(14) -0.0004(15)
Li3 0.0478(19) 0.057(2) 0.0379(18) -0.0016(15) 0.0178(16) 0.0063(16)

loop_
_atom_type_symbol
_atom_type_description
_atom_type_scat_dispersion_real
_atom_type_scat_dispersion_imag
_atom_type_scat_source
C C 0.0033 0.0016 'International Tables Vol C Tables 4.2.6.8 and 6.1.1.4'
H H 0.0000 0.0000 'International Tables Vol C Tables 4.2.6.8 and 6.1.1.4'
Li Li -0.0003 0.0001 'International Tables Vol C Tables 4.2.6.8 and 6.1.1.4'
N N 0.0061 0.0033 'International Tables Vol C Tables 4.2.6.8 and 6.1.1.4'
O O 0.0106 0.0060 'International Tables Vol C Tables 4.2.6.8 and 6.1.1.4'

loop_
_geom_angle_atom_site_label_1
_geom_angle_atom_site_label_2
_geom_angle_atom_site_label_3
_geom_angle
_geom_angle_site_symmetry_1
_geom_angle_site_symmetry_3
C8 O1 Li2 133.10(15) . .
C8 O1 Li3 114.96(15) . .
Li2 O1 Li3 104.24(15) . .
C1 O2 Li3 154.81(15) . 3_565
C1 O2 Li1 119.37(14) . .
Li3 O2 Li1 82.57(13) 3_565 .
C7 O3 Li1 119.77(14) . 2_544
C7 O3 Li2 115.69(14) . 4_565
Li1 O3 Li2 124.39(14) 2_544 4_565
C2 N1 C6 118.72(14) . .
C2 N1 Li2 127.47(14) . 4_565
C6 N1 Li2 113.51(15) . 4_565
C7 O4 Li2 135.16(15) . .
C8 O5 Li3 141.09(16) . 4_565
C8 O5 Li1 123.26(14) . 2_544
Li3 O5 Li1 79.42(14) 4_565 2_544
C1 O6 Li1 153.92(16) . 3_564
C1 O6 Li2 108.78(13) . 4_565
Li1 O6 Li2 83.70(12) 3_564 4_565
C13 N2 C9 117.35(16) . .
C13 N2 Li3 134.19(16) . .
C9 N2 Li3 108.46(15) . .
O4 C7 O3 126.42(17) . .
O4 C7 C6 117.37(15) . .
O3 C7 C6 116.20(15) . .
O5 C8 O1 125.88(16) . .
O5 C8 C9 117.61(15) . .
O1 C8 C9 116.48(15) . .
O5 C8 Li3 160.48(14) . .
O1 C8 Li3 40.71(11) . .
C9 C8 Li3 77.37(12) . .
O6 C1 O2 125.57(16) . .
O6 C1 C2 116.68(16) . .
O2 C1 C2 117.75(15) . .
N1 C2 C3 121.86(16) . .
N1 C2 C1 115.53(14) . .
C3 C2 C1 122.61(16) . .
C2 C3 C4 119.40(18) . .
C4 C5 C6 118.58(17) . .
N1 C6 C5 122.40(16) . .
N1 C6 C7 114.81(14) . .
C5 C6 C7 122.79(15) . .
N2 C9 C10 122.05(17) . .
N2 C9 C8 116.17(14) . .
C10 C9 C8 121.76(16) . .
C9 C10 C11 119.34(19) . .
C5 C4 C3 118.98(17) . .
N2 C13 C12 123.6(2) . .
C11 C12 C13 118.9(2) . .
C12 C11 C10 118.75(19) . .
O6 Li1 O3 117.98(16) 3_564 2_554
O6 Li1 O2 126.97(17) 3_564 .
O3 Li1 O2 99.77(14) 2_554 .
O6 Li1 O5 119.04(17) 3_564 2_554
O3 Li1 O5 96.81(14) 2_554 2_554
O2 Li1 O5 89.26(12) . 2_554
O6 Li1 Li3 161.41(19) 3_564 3_565
O3 Li1 Li3 79.95(13) 2_554 3_565
O2 Li1 Li3 47.78(10) . 3_565
O5 Li1 Li3 49.48(10) 2_554 3_565
O6 Li1 Li2 59.31(10) 3_564 2_554
O3 Li1 Li2 81.48(12) 2_554 2_554
O2 Li1 Li2 170.17(16) . 2_554
O5 Li1 Li2 80.91(12) 2_554 2_554
Li3 Li1 Li2 123.53(15) 3_565 2_554
O4 Li2 O1 107.95(15) . .
O4 Li2 N1 111.93(16) . 4_566
O1 Li2 N1 137.76(18) . 4_566
O4 Li2 O3 110.85(17) . 4_566
O1 Li2 O3 99.36(15) . 4_566
N1 Li2 O3 79.19(11) 4_566 4_566
O4 Li2 O6 89.22(13) . 4_566
O1 Li2 O6 100.31(13) . 4_566
N1 Li2 O6 67.42(11) 4_566 4_566
O3 Li2 O6 145.76(15) 4_566 4_566
O4 Li2 Li1 71.83(11) . 2_544
O1 Li2 Li1 75.39(11) . 2_544
N1 Li2 Li1 104.24(14) 4_566 2_544
O3 Li2 Li1 174.71(15) 4_566 2_544
O6 Li2 Li1 36.99(7) 4_566 2_544
O4 Li2 Li3 104.26(15) . .
O1 Li2 Li3 37.90(9) . .
N1 Li2 Li3 136.22(15) 4_566 .
O3 Li2 Li3 65.19(11) 4_566 .
O6 Li2 Li3 138.14(13) 4_566 .
Li1 Li2 Li3 109.93(12) 2_544 .
O2 Li3 O1 109.62(17) 3_565 .
O2 Li3 O5 92.27(14) 3_565 4_566
O1 Li3 O5 131.62(19) . 4_566
O2 Li3 N2 119.64(18) 3_565 .
O1 Li3 N2 81.61(13) . .
O5 Li3 N2 124.60(18) 4_566 .
O2 Li3 Li1 49.64(10) 3_565 3_565
O1 Li3 Li1 113.91(17) . 3_565
O5 Li3 Li1 51.10(11) 4_566 3_565
N2 Li3 Li1 162.75(19) . 3_565
O2 Li3 C8 114.58(15) 3_565 .
O1 Li3 C8 24.33(6) . .
O5 Li3 C8 147.86(17) 4_566 .
N2 Li3 C8 57.90(9) . .
Li1 Li3 C8 136.32(16) 3_565 .
O2 Li3 Li2 82.64(13) 3_565 .
O1 Li3 Li2 37.86(9) . .
O5 Li3 Li2 109.18(15) 4_566 .
N2 Li3 Li2 118.25(14) . .
Li1 Li3 Li2 76.25(12) 3_565 .
C8 Li3 Li2 60.47(10) . .

loop_
_geom_bond_atom_site_label_1
_geom_bond_atom_site_label_2
_geom_bond_distance
_geom_bond_site_symmetry_2
O1 C8 1.258(2) .
O1 Li2 1.990(3) .
O1 Li3 1.992(4) .
O2 C1 1.259(2) .
O2 Li3 1.926(4) 3_565
O2 Li1 1.982(3) .
O3 C7 1.259(2) .
O3 Li1 1.953(3) 2_544
O3 Li2 2.072(3) 4_565
N1 C2 1.338(2) .
N1 C6 1.343(2) .
N1 Li2 2.067(3) 4_565
O4 C7 1.246(2) .
O4 Li2 1.910(3) .
O5 C8 1.255(2) .
O5 Li3 1.994(3) 4_565
O5 Li1 2.042(3) 2_544
O6 C1 1.244(2) .
O6 Li1 1.853(3) 3_564
O6 Li2 2.648(4) 4_565
N2 C13 1.338(2) .
N2 C9 1.349(2) .
N2 Li3 2.119(4) .
C7 C6 1.511(2) .
C8 C9 1.515(2) .
C8 Li3 2.768(4) .
C1 C2 1.515(2) .
C2 C3 1.380(2) .
C3 C4 1.382(3) .
C5 C4 1.380(3) .
C5 C6 1.384(2) .
C9 C10 1.383(2) .
C10 C11 1.385(3) .
C13 C12 1.376(3) .
C12 C11 1.368(3) .
Li1 O6 1.853(3) 3_564
Li1 O3 1.953(3) 2_554
Li1 O5 2.042(3) 2_554
Li1 Li3 2.579(4) 3_565
Li1 Li2 3.060(4) 2_554
Li2 N1 2.067(3) 4_566
Li2 O3 2.072(3) 4_566
Li2 O6 2.648(4) 4_566
Li2 Li1 3.060(4) 2_544
Li2 Li3 3.143(5) .
Li3 O2 1.926(4) 3_565
Li3 O5 1.994(3) 4_566
Li3 Li1 2.579(4) 3_565
